data_2228546
loop_
_publ_author_name
'Zhang, Baoying'
'Zhang, Rufen'

_publ_section_title
;
 <i>catena</i>-Poly[[trimethyltin(IV)]-\m-2-phenylbutanoato]
;
_journal_coeditor_code RZ2525
_journal_issue 12
_journal_name_full 'Acta Crystallographica Section E'
_journal_page_first m1627
_journal_paper_doi 10.1107/S1600536810047835
_journal_volume 66
_journal_year 2010
_chemical_formula_iupac '[Sn (C H3)3 (C10 H11 O2)]'
_chemical_formula_moiety 'C13 H20 O2 Sn'
_chemical_formula_sum 'C13 H20 O2 Sn'
_chemical_formula_weight 326.98
_chemical_name_systematic
;
<i>catena</i>-Poly[[trimethyltin(IV)]-\m-2-phenylbutanoato]
;
_space_group_IT_number 14
_symmetry_cell_setting monoclinic
_symmetry_space_group_name_Hall '-P 2ybc'
_symmetry_space_group_name_H-M 'P 1 21/c 1'
_atom_sites_solution_hydrogens geom
_atom_sites_solution_primary direct
_atom_sites_solution_secondary difmap
_audit_creation_method SHELXL-97
_cell_angle_alpha 90.00
_cell_angle_beta 103.8280(10)
_cell_angle_gamma 90.00
_cell_formula_units_Z 4
_cell_length_a 11.0872(12)
_cell_length_b 10.0385(9)
_cell_length_c 13.2736(15)
_cell_measurement_reflns_used 3646
_cell_measurement_temperature 298(2)
_cell_measurement_theta_max 27.138
_cell_measurement_theta_min 2.155
_cell_volume 1434.5(3)
_computing_cell_refinement 'SAINT (Siemens, 1996)'
_computing_data_collection 'SMART (Siemens, 1996)'
_computing_data_reduction 'SAINT (Siemens, 1996)'
_computing_molecular_graphics 'SHELXTL (Sheldrick, 2008)'
_computing_publication_material 'SHELXTL (Sheldrick, 2008)'
_computing_structure_refinement 'SHELXL97 (Sheldrick, 2008)'
_computing_structure_solution 'SHELXS97 (Sheldrick, 2008)'
_diffrn_ambient_temperature 298(2)
_diffrn_measured_fraction_theta_full 0.997
_diffrn_measured_fraction_theta_max 0.997
_diffrn_measurement_device_type 'Siemens SMART CCD area-detector'
_diffrn_measurement_method 'phi and omega scans'
_diffrn_radiation_monochromator graphite
_diffrn_radiation_source 'fine-focus sealed tube'
_diffrn_radiation_type MoK\a
_diffrn_radiation_wavelength 0.71073
_diffrn_reflns_av_R_equivalents 0.0266
_diffrn_reflns_av_sigmaI/netI 0.0291
_diffrn_reflns_limit_h_max 10
_diffrn_reflns_limit_h_min -13
_diffrn_reflns_limit_k_max 11
_diffrn_reflns_limit_k_min -11
_diffrn_reflns_limit_l_max 15
_diffrn_reflns_limit_l_min -15
_diffrn_reflns_number 6977
_diffrn_reflns_theta_full 25.02
_diffrn_reflns_theta_max 25.02
_diffrn_reflns_theta_min 1.89
_exptl_absorpt_coefficient_mu 1.767
_exptl_absorpt_correction_T_max 0.5767
_exptl_absorpt_correction_T_min 0.4970
_exptl_absorpt_correction_type multi-scan
_exptl_absorpt_process_details '(SADABS; Sheldrick, 1996)'
_exptl_crystal_colour colourless
_exptl_crystal_density_diffrn 1.514
_exptl_crystal_density_method 'not measured'
_exptl_crystal_description block
_exptl_crystal_F_000 656
_exptl_crystal_size_max 0.46
_exptl_crystal_size_mid 0.43
_exptl_crystal_size_min 0.35
_refine_diff_density_max 0.881
_refine_diff_density_min -0.500
_refine_ls_extinction_method none
_refine_ls_goodness_of_fit_ref 1.139
_refine_ls_hydrogen_treatment constr
_refine_ls_matrix_type full
_refine_ls_number_parameters 149
_refine_ls_number_reflns 2512
_refine_ls_number_restraints 0
_refine_ls_restrained_S_all 1.139
_refine_ls_R_factor_all 0.0368
_refine_ls_R_factor_gt 0.0234
_refine_ls_shift/su_max 0.000
_refine_ls_shift/su_mean 0.000
_refine_ls_structure_factor_coef Fsqd
_refine_ls_weighting_details 'calc w=1/[\s^2^(Fo^2^)+(0.0194P)^2^+0.8554P] where P=(Fo^2^+2Fc^2^)/3'
_refine_ls_weighting_scheme calc
_refine_ls_wR_factor_gt 0.0506
_refine_ls_wR_factor_ref 0.0596
_reflns_number_gt 2027
_reflns_number_total 2512
_reflns_threshold_expression I>2sigma(I)
_cod_data_source_file rz2525.cif
_cod_data_source_block I
_cod_original_sg_symbol_H-M 'P 21/c'
_cod_database_code 2228546
_cod_database_fobs_code 2228546

loop_
_symmetry_equiv_pos_as_xyz
'x, y, z'
'-x, y+1/2, -z+1/2'
'-x, -y, -z'
'x, -y-1/2, z-1/2'

loop_
_atom_site_type_symbol
_atom_site_label
_atom_site_fract_x
_atom_site_fract_y
_atom_site_fract_z
_atom_site_U_iso_or_equiv
_atom_site_adp_type
_atom_site_calc_flag
_atom_site_refinement_flags
_atom_site_occupancy
_atom_site_disorder_assembly
_atom_site_disorder_group
Sn Sn1 0.44402(2) 0.40204(2) 0.201458(18) 0.03753(9) Uani d . 1 . .
O O1 0.5747(2) 0.2100(2) 0.2682(2) 0.0540(7) Uani d . 1 . .
O O2 0.6875(2) 0.0565(2) 0.3670(2) 0.0491(6) Uani d . 1 . .
C C1 0.6678(3) 0.1777(3) 0.3364(3) 0.0416(8) Uani d . 1 . .
C C2 0.7630(3) 0.2802(3) 0.3881(3) 0.0429(8) Uani d . 1 . .
H H2 0.7332 0.3676 0.3597 0.052 Uiso calc R 1 . .
C C3 0.8877(3) 0.2555(3) 0.3620(3) 0.0398(8) Uani d . 1 . .
C C4 0.9310(4) 0.3421(4) 0.2984(3) 0.0532(10) Uani d . 1 . .
H H4 0.8832 0.4157 0.2712 0.064 Uiso calc R 1 . .
C C5 1.0441(4) 0.3220(5) 0.2740(3) 0.0644(12) Uani d . 1 . .
H H5 1.0713 0.3812 0.2302 0.077 Uiso calc R 1 . .
C C6 1.1157(4) 0.2158(4) 0.3139(4) 0.0625(11) Uani d . 1 . .
H H6 1.1917 0.2023 0.2974 0.075 Uiso calc R 1 . .
C C7 1.0759(4) 0.1288(4) 0.3784(4) 0.0605(11) Uani d . 1 . .
H H7 1.1252 0.0568 0.4067 0.073 Uiso calc R 1 . .
C C8 0.9617(4) 0.1485(4) 0.4013(3) 0.0539(10) Uani d . 1 . .
H H8 0.9344 0.0882 0.4442 0.065 Uiso calc R 1 . .
C C9 0.7729(3) 0.2846(4) 0.5052(3) 0.0542(10) Uani d . 1 . .
H H9A 0.6904 0.2941 0.5171 0.065 Uiso calc R 1 . .
H H9B 0.8071 0.2009 0.5358 0.065 Uiso calc R 1 . .
C C10 0.8547(4) 0.3992(4) 0.5590(4) 0.0714(13) Uani d . 1 . .
H H10A 0.9387 0.3852 0.5540 0.107 Uiso calc R 1 . .
H H10B 0.8521 0.4025 0.6307 0.107 Uiso calc R 1 . .
H H10C 0.8245 0.4818 0.5260 0.107 Uiso calc R 1 . .
C C11 0.3315(4) 0.2560(4) 0.1071(3) 0.0580(11) Uani d . 1 . .
H H11A 0.3437 0.1713 0.1416 0.087 Uiso calc R 1 . .
H H11B 0.3542 0.2497 0.0419 0.087 Uiso calc R 1 . .
H H11C 0.2457 0.2813 0.0952 0.087 Uiso calc R 1 . .
C C12 0.4289(4) 0.4269(4) 0.3558(3) 0.0585(11) Uani d . 1 . .
H H12A 0.5019 0.4708 0.3954 0.088 Uiso calc R 1 . .
H H12B 0.4208 0.3413 0.3857 0.088 Uiso calc R 1 . .
H H12C 0.3570 0.4800 0.3564 0.088 Uiso calc R 1 . .
C C13 0.5938(3) 0.4815(4) 0.1461(3) 0.0537(10) Uani d . 1 . .
H H13A 0.5620 0.5422 0.0902 0.081 Uiso calc R 1 . .
H H13B 0.6373 0.4104 0.1218 0.081 Uiso calc R 1 . .
H H13C 0.6496 0.5279 0.2014 0.081 Uiso calc R 1 . .

loop_
_atom_site_aniso_label
_atom_site_aniso_U_11
_atom_site_aniso_U_22
_atom_site_aniso_U_33
_atom_site_aniso_U_12
_atom_site_aniso_U_13
_atom_site_aniso_U_23
Sn1 0.03457(14) 0.03491(14) 0.04067(16) 0.00008(11) 0.00416(10) -0.00243(11)
O1 0.0432(15) 0.0420(14) 0.0667(18) 0.0031(12) -0.0065(13) 0.0054(13)
O2 0.0419(14) 0.0321(13) 0.0641(18) -0.0046(10) -0.0052(12) 0.0063(12)
C1 0.037(2) 0.038(2) 0.049(2) 0.0002(15) 0.0094(17) -0.0024(17)
C2 0.0395(19) 0.0355(19) 0.052(2) -0.0022(15) 0.0075(17) 0.0012(17)
C3 0.0360(18) 0.0355(19) 0.044(2) -0.0047(15) 0.0020(16) -0.0059(16)
C4 0.050(2) 0.049(2) 0.060(3) -0.0004(18) 0.012(2) 0.008(2)
C5 0.059(3) 0.067(3) 0.073(3) -0.006(2) 0.027(2) 0.008(2)
C6 0.045(2) 0.063(3) 0.081(3) -0.004(2) 0.019(2) -0.013(2)
C7 0.049(2) 0.051(2) 0.080(3) 0.0110(19) 0.012(2) 0.001(2)
C8 0.053(2) 0.047(2) 0.062(3) 0.0039(18) 0.014(2) 0.010(2)
C9 0.053(2) 0.056(2) 0.054(2) 0.001(2) 0.0138(19) 0.000(2)
C10 0.083(3) 0.067(3) 0.063(3) -0.010(2) 0.015(2) -0.022(2)
C11 0.061(2) 0.042(2) 0.059(3) 0.0054(19) -0.010(2) -0.0134(19)
C12 0.064(3) 0.066(3) 0.048(2) -0.002(2) 0.018(2) -0.002(2)
C13 0.044(2) 0.060(2) 0.059(3) 0.0031(19) 0.017(2) 0.010(2)

loop_
_atom_type_symbol
_atom_type_description
_atom_type_scat_dispersion_real
_atom_type_scat_dispersion_imag
_atom_type_scat_source
C C 0.0033 0.0016 'International Tables Vol C Tables 4.2.6.8 and 6.1.1.4'
H H 0.0000 0.0000 'International Tables Vol C Tables 4.2.6.8 and 6.1.1.4'
O O 0.0106 0.0060 'International Tables Vol C Tables 4.2.6.8 and 6.1.1.4'
Sn Sn -0.6537 1.4246 'International Tables Vol C Tables 4.2.6.8 and 6.1.1.4'

loop_
_geom_angle_atom_site_label_1
_geom_angle_atom_site_label_2
_geom_angle_atom_site_label_3
_geom_angle_site_symmetry_1
_geom_angle_site_symmetry_3
_geom_angle
_geom_angle_publ_flag
C12 Sn1 C13 . . 122.76(17) ?
C12 Sn1 C11 . . 118.78(16) ?
C13 Sn1 C11 . . 116.88(17) ?
C12 Sn1 O2 . 2_655 96.92(13) ?
C13 Sn1 O2 . 2_655 95.12(12) ?
C11 Sn1 O2 . 2_655 90.26(12) ?
C12 Sn1 O1 . . 85.38(13) ?
C13 Sn1 O1 . . 88.69(12) ?
C11 Sn1 O1 . . 83.32(12) ?
O2 Sn1 O1 2_655 . 173.50(8) ?
C1 O1 Sn1 . . 141.9(2) ?
C1 O2 Sn1 . 2_645 119.8(2) ?
O1 C1 O2 . . 121.8(3) ?
O1 C1 C2 . . 121.3(3) ?
O2 C1 C2 . . 116.9(3) ?
C1 C2 C3 . . 111.0(3) ?
C1 C2 C9 . . 110.6(3) ?
C3 C2 C9 . . 112.7(3) ?
C1 C2 H2 . . 107.4 ?
C3 C2 H2 . . 107.4 ?
C9 C2 H2 . . 107.4 ?
C4 C3 C8 . . 117.5(3) ?
C4 C3 C2 . . 120.3(3) ?
C8 C3 C2 . . 122.1(3) ?
C3 C4 C5 . . 121.4(4) ?
C3 C4 H4 . . 119.3 ?
C5 C4 H4 . . 119.3 ?
C6 C5 C4 . . 120.0(4) ?
C6 C5 H5 . . 120.0 ?
C4 C5 H5 . . 120.0 ?
C5 C6 C7 . . 120.0(4) ?
C5 C6 H6 . . 120.0 ?
C7 C6 H6 . . 120.0 ?
C6 C7 C8 . . 119.7(4) ?
C6 C7 H7 . . 120.2 ?
C8 C7 H7 . . 120.2 ?
C3 C8 C7 . . 121.4(4) ?
C3 C8 H8 . . 119.3 ?
C7 C8 H8 . . 119.3 ?
C10 C9 C2 . . 112.7(3) ?
C10 C9 H9A . . 109.1 ?
C2 C9 H9A . . 109.1 ?
C10 C9 H9B . . 109.1 ?
C2 C9 H9B . . 109.1 ?
H9A C9 H9B . . 107.8 ?
C9 C10 H10A . . 109.5 ?
C9 C10 H10B . . 109.5 ?
H10A C10 H10B . . 109.5 ?
C9 C10 H10C . . 109.5 ?
H10A C10 H10C . . 109.5 ?
H10B C10 H10C . . 109.5 ?
Sn1 C11 H11A . . 109.5 ?
Sn1 C11 H11B . . 109.5 ?
H11A C11 H11B . . 109.5 ?
Sn1 C11 H11C . . 109.5 ?
H11A C11 H11C . . 109.5 ?
H11B C11 H11C . . 109.5 ?
Sn1 C12 H12A . . 109.5 ?
Sn1 C12 H12B . . 109.5 ?
H12A C12 H12B . . 109.5 ?
Sn1 C12 H12C . . 109.5 ?
H12A C12 H12C . . 109.5 ?
H12B C12 H12C . . 109.5 ?
Sn1 C13 H13A . . 109.5 ?
Sn1 C13 H13B . . 109.5 ?
H13A C13 H13B . . 109.5 ?
Sn1 C13 H13C . . 109.5 ?
H13A C13 H13C . . 109.5 ?
H13B C13 H13C . . 109.5 ?

loop_
_geom_bond_atom_site_label_1
_geom_bond_atom_site_label_2
_geom_bond_site_symmetry_2
_geom_bond_distance
_geom_bond_publ_flag
Sn1 C12 . 2.110(4) ?
Sn1 C13 . 2.125(3) ?
Sn1 C11 . 2.128(3) ?
Sn1 O2 2_655 2.173(2) ?
Sn1 O1 . 2.446(2) ?
O1 C1 . 1.243(4) ?
O2 C1 . 1.285(4) ?
O2 Sn1 2_645 2.173(2) ?
C1 C2 . 1.516(5) ?
C2 C3 . 1.524(5) ?
C2 C9 . 1.533(5) ?
C2 H2 . 0.9800 ?
C3 C4 . 1.376(5) ?
C3 C8 . 1.376(5) ?
C4 C5 . 1.384(5) ?
C4 H4 . 0.9300 ?
C5 C6 . 1.359(6) ?
C5 H5 . 0.9300 ?
C6 C7 . 1.368(6) ?
C6 H6 . 0.9300 ?
C7 C8 . 1.385(5) ?
C7 H7 . 0.9300 ?
C8 H8 . 0.9300 ?
C9 C10 . 1.532(5) ?
C9 H9A . 0.9700 ?
C9 H9B . 0.9700 ?
C10 H10A . 0.9600 ?
C10 H10B . 0.9600 ?
C10 H10C . 0.9600 ?
C11 H11A . 0.9600 ?
C11 H11B . 0.9600 ?
C11 H11C . 0.9600 ?
C12 H12A . 0.9600 ?
C12 H12B . 0.9600 ?
C12 H12C . 0.9600 ?
C13 H13A . 0.9600 ?
C13 H13B . 0.9600 ?
C13 H13C . 0.9600 ?
